data_9000196
loop_
_publ_author_name
'Slaughter, M.'

_publ_section_title
;
 Crystal structure of stilbite
;
_journal_name_full 'American Mineralogist'
_journal_page_first 387
_journal_page_last 397
_journal_volume 55
_journal_year 1970
_chemical_formula_sum 'Al2.42 Ca0.84 H18 Na0.75 O24.12 Si6.64'
_chemical_name_mineral Stilbite-Na
_space_group_IT_number 12
_symmetry_space_group_name_Hall '-C 2y'
_symmetry_space_group_name_H-M 'C 1 2/m 1'
_cell_angle_alpha 90
_cell_angle_beta 128.2
_cell_angle_gamma 90
_cell_formula_units_Z 4
_cell_length_a 13.69
_cell_length_b 18.25
_cell_length_c 11.31
_cell_volume 2220.610
_database_code_amcsd 0000201
_exptl_crystal_density_diffrn 2.114
_cod_original_cell_volume 2220.611
_cod_original_formula_sum 'Si6.64 Al2.42 Ca.84 Na.75 O24.12 H18'
_cod_database_code 9000196

loop_
_space_group_symop_operation_xyz
x,y,z
1/2+x,1/2+y,z
x,-y,z
1/2+x,1/2-y,z
-x,y,-z
1/2-x,1/2+y,-z
-x,-y,-z
1/2-x,1/2-y,-z

loop_
_atom_site_label
_atom_site_fract_x
_atom_site_fract_y
_atom_site_fract_z
_atom_site_occupancy
_atom_site_U_iso_or_equiv
_atom_site_type_symbol
_atom_site_attached_hydrogens
Si1 0.98280 0.19600 0.24210 0.66000 0.01115 Si 0
Al1 0.98280 0.19600 0.24210 0.34000 0.01115 Al 0
Si2 0.26460 0.30930 0.26100 0.76000 0.00975 Si 0
Al2 0.26460 0.30930 0.26100 0.24000 0.00975 Al 0
Si3 0.18920 0.08890 0.48410 0.73000 0.01140 Si 0
Al3 0.18920 0.08890 0.48410 0.28000 0.01140 Al 0
Si4 0.11100 0.31680 0.50040 0.78000 0.00950 Si 0
Al4 0.11100 0.31680 0.50040 0.23000 0.00950 Al 0
Si5 0.00000 0.26230 0.00000 0.78000 0.01608 Si 0
Al5 0.00000 0.26230 0.00000 0.24000 0.01608 Al 0
Ca 0.28060 0.00000 0.09590 0.84000 0.02913 Ca 0
Na 0.28060 0.00000 0.09590 0.16000 0.04179 Na 0
Na1 0.48610 0.07210 0.95350 0.19500 0.04179 Na 0
Na2 0.12600 0.05500 0.72500 0.03000 0.04179 Na 0
Na3 0.03500 0.03500 0.54200 0.04000 0.04179 Na 0
Na4 0.47500 0.05600 0.57900 0.03000 0.04179 Na 0
O1 0.96350 0.20780 0.08430 1.00000 0.01874 O 0
O2 0.11580 0.31540 0.11900 1.00000 0.01684 O 0
O3 0.04990 0.26730 0.35080 1.00000 0.02596 O 0
O4 0.06140 0.11910 0.32230 1.00000 0.02280 O 0
O5 0.29380 0.23070 0.34560 1.00000 0.02102 O 0
O6 0.30360 0.37870 0.37550 1.00000 0.02254 O 0
O7 0.34100 0.31650 0.19340 1.00000 0.01963 O 0
O8 0.31530 0.11260 0.50120 1.00000 0.02381 O 0
O9 0.18630 0.00000 0.48720 1.00000 0.02482 O 0
O10 0.00000 0.35090 0.50000 1.00000 0.01900 O 0
Wat1 0.33370 0.12410 0.10380 0.82000 0.05066 O 2
Wat2 0.14790 0.07930 0.11680 0.65000 0.05446 O 2
Wat3 0.10070 0.00000 0.83850 0.88000 0.04939 O 2
Wat4 0.36680 0.00000 0.35540 0.84000 0.05193 O 2
Wat5 0.51300 0.00000 0.24720 0.64000 0.05193 O 2
Wat6 0.32810 0.02090 0.89600 0.41000 0.05193 O 2

loop_
_cod_changelog_entry_id
_cod_changelog_entry_author
_cod_changelog_entry_date
_cod_changelog_entry_text
1
;cod-tools version 3.8.0
Id: cif_guess_AMCSD_atom_types 9581 2023-05-17 12:35:41Z saulius
;
2023-05-18T11:36:17+03:00
;Derived atom types and hydrogen counts
from atom names that follow the AMCSD naming convention
(Wat == water, O-H == hydroxyl).
;

loop_
_cod_related_entry_id
_cod_related_entry_database
_cod_related_entry_code
1 AMCSD 0000201
